data_2225546
loop_
_publ_author_name
'Adarsh, N. N.'
'Dastidar, Parthasarathi'

_publ_section_title
;
 <i>catena</i>-Poly[[[triaquasulfatozinc(II)]-\m-3,3'-bis(3-pyridyl)-1,1'-(<i>m</i>-phenylene)diurea]
 methanol solvate monohydrate]
;
_journal_coeditor_code HB5311
_journal_issue 4
_journal_name_full 'Acta Crystallographica Section E'
_journal_page_first m413
_journal_page_last m414
_journal_paper_doi 10.1107/S1600536810009268
_journal_volume 66
_journal_year 2010
_chemical_formula_iupac '[Zn (S O4) (C18 H16 N6 O2) (H2 O)3], C H4 O, H2 O'
_chemical_formula_moiety 'C18 H22 N6 O9 S Zn, C H4 O, H2 O'
_chemical_formula_sum 'C19 H28 N6 O11 S Zn'
_chemical_formula_weight 613.90
_chemical_name_systematic
;
<i>catena</i>-Poly[[[triaquasulfatozinc(II)]-\m-3,3'-bis(3-pyridyl)-
1,1'-(<i>m</i>-phenylene)diurea] methanol solvate monohydrate]
;
_space_group_IT_number 4
_symmetry_cell_setting monoclinic
_symmetry_space_group_name_Hall 'P 2yb'
_symmetry_space_group_name_H-M 'P 1 21 1'
_atom_sites_solution_hydrogens geom
_atom_sites_solution_primary direct
_atom_sites_solution_secondary difmap
_audit_creation_method SHELXL-97
_cell_angle_alpha 90.00
_cell_angle_beta 98.848(2)
_cell_angle_gamma 90.00
_cell_formula_units_Z 2
_cell_length_a 6.4831(7)
_cell_length_b 19.265(2)
_cell_length_c 9.7062(11)
_cell_measurement_reflns_used 144
_cell_measurement_temperature 100(2)
_cell_measurement_theta_max 26.00
_cell_measurement_theta_min 2.26
_cell_volume 1197.8(2)
_computing_cell_refinement 'SAINT (Bruker, 2006)'
_computing_data_collection 'APEX2 (Bruker, 2006)'
_computing_data_reduction 'SAINT (Bruker, 2006)'
_computing_molecular_graphics '<i>Mercury</i> (Macrae et al., 2008)'
_computing_publication_material
;
SHELXL97 (Sheldrick, 2008), <i>publCIF</i> (Westrip, 2010) and
PLATON (Spek,
2009)
;
_computing_structure_refinement 'SHELXL97 (Sheldrick, 2008)'
_computing_structure_solution 'SHELXS97 (Sheldrick, 2008)'
_diffrn_ambient_temperature 100(2)
_diffrn_detector_area_resol_mean 3
_diffrn_measured_fraction_theta_full 0.999
_diffrn_measured_fraction_theta_max 0.999
_diffrn_measurement_device_type 'Bruker APEXII CCD'
_diffrn_measurement_method '\f and \w'
_diffrn_radiation_monochromator graphite
_diffrn_radiation_source 'fine-focus sealed tube'
_diffrn_radiation_type MoK\a
_diffrn_radiation_wavelength 0.71073
_diffrn_reflns_av_R_equivalents 0.0247
_diffrn_reflns_av_sigmaI/netI 0.0598
_diffrn_reflns_limit_h_max 6
_diffrn_reflns_limit_h_min -7
_diffrn_reflns_limit_k_max 22
_diffrn_reflns_limit_k_min -22
_diffrn_reflns_limit_l_max 11
_diffrn_reflns_limit_l_min -7
_diffrn_reflns_number 5989
_diffrn_reflns_theta_full 25.00
_diffrn_reflns_theta_max 25.00
_diffrn_reflns_theta_min 2.11
_exptl_absorpt_coefficient_mu 1.186
_exptl_absorpt_correction_T_max 0.871
_exptl_absorpt_correction_T_min 0.732
_exptl_absorpt_correction_type multi-scan
_exptl_absorpt_process_details '(SADABS; Bruker, 2006)'
_exptl_crystal_colour colourless
_exptl_crystal_density_diffrn 1.702
_exptl_crystal_density_method 'not measured'
_exptl_crystal_description block
_exptl_crystal_F_000 636
_exptl_crystal_size_max 0.28
_exptl_crystal_size_mid 0.22
_exptl_crystal_size_min 0.12
_refine_diff_density_max 0.538
_refine_diff_density_min -0.258
_refine_ls_abs_structure_details 'Flack (1983), 1782 Friedel pairs'
_refine_ls_abs_structure_Flack 0.049(10)
_refine_ls_extinction_method none
_refine_ls_goodness_of_fit_ref 1.020
_refine_ls_hydrogen_treatment mixed
_refine_ls_matrix_type full
_refine_ls_number_parameters 369
_refine_ls_number_reflns 3968
_refine_ls_number_restraints 1
_refine_ls_restrained_S_all 1.020
_refine_ls_R_factor_all 0.0327
_refine_ls_R_factor_gt 0.0314
_refine_ls_shift/su_max 0.001
_refine_ls_shift/su_mean 0.000
_refine_ls_structure_factor_coef Fsqd
_refine_ls_weighting_details 'calc w=1/[\s^2^(Fo^2^)+(0.0188P)^2^] where P=(Fo^2^+2Fc^2^)/3'
_refine_ls_weighting_scheme calc
_refine_ls_wR_factor_gt 0.0673
_refine_ls_wR_factor_ref 0.0678
_reflns_number_gt 3823
_reflns_number_total 3968
_reflns_threshold_expression I>2\s(I)
_cod_data_source_file hb5311.cif
_cod_data_source_block I
_cod_original_sg_symbol_H-M 'P 21'
_cod_database_code 2225546
_cod_database_fobs_code 2225546

loop_
_symmetry_equiv_pos_as_xyz
'x, y, z'
'-x, y+1/2, -z'

loop_
_atom_site_type_symbol
_atom_site_label
_atom_site_fract_x
_atom_site_fract_y
_atom_site_fract_z
_atom_site_U_iso_or_equiv
_atom_site_adp_type
_atom_site_calc_flag
_atom_site_refinement_flags
_atom_site_occupancy
_atom_site_disorder_assembly
_atom_site_disorder_group
Zn Zn1 1.01818(5) 0.83531(2) 0.15530(4) 0.01276(10) Uani d . 1 . .
S S1 0.59561(13) 0.76119(4) -0.03921(8) 0.01383(19) Uani d . 1 . .
N N1 0.9621(4) 0.84335(19) 0.3638(3) 0.0137(6) Uani d . 1 . .
C C2 0.7909(5) 0.81484(16) 0.4027(3) 0.0159(8) Uani d . 1 . .
H H2 0.6967 0.7916 0.3365 0.019 Uiso calc R 1 . .
C C3 0.7500(5) 0.81905(15) 0.5399(3) 0.0133(8) Uani d . 1 . .
C C4 0.8923(5) 0.85448(16) 0.6356(4) 0.0157(8) Uani d . 1 . .
H H4 0.8676 0.8592 0.7270 0.019 Uiso calc R 1 . .
C C5 1.0682(5) 0.88257(18) 0.5975(4) 0.0159(8) Uani d . 1 . .
H H5 1.1653 0.9056 0.6622 0.019 Uiso calc R 1 . .
C C6 1.0987(5) 0.87587(18) 0.4585(4) 0.0164(8) Uani d . 1 . .
H H6 1.2183 0.8947 0.4315 0.020 Uiso calc R 1 . .
N N7 0.5748(4) 0.79042(15) 0.5860(3) 0.0174(7) Uani d . 1 . .
H H7 0.5445 0.8065 0.6631 0.021 Uiso calc R 1 . .
C C8 0.4459(5) 0.73982(18) 0.5225(4) 0.0147(8) Uani d . 1 . .
O O9 0.4570(4) 0.71652(12) 0.4060(2) 0.0177(5) Uani d . 1 . .
N N10 0.3052(5) 0.71747(15) 0.6036(3) 0.0165(6) Uani d . 1 . .
H H10 0.3019 0.7402 0.6796 0.020 Uiso calc R 1 . .
C C11 0.1645(5) 0.66159(17) 0.5776(3) 0.0138(7) Uani d . 1 . .
C C12 0.1858(6) 0.60887(19) 0.4839(4) 0.0185(8) Uani d . 1 . .
H H12 0.2956 0.6091 0.4325 0.022 Uiso calc R 1 . .
C C13 0.0411(6) 0.5561(2) 0.4683(4) 0.0248(9) Uani d . 1 . .
H H13 0.0552 0.5208 0.4051 0.030 Uiso calc R 1 . .
C C14 -0.1251(6) 0.55336(19) 0.5430(4) 0.0193(9) Uani d . 1 . .
H H14 -0.2232 0.5179 0.5282 0.023 Uiso calc R 1 . .
C C15 -0.1405(5) 0.60492(17) 0.6399(3) 0.0145(7) Uani d . 1 . .
C C16 0.0004(5) 0.65929(17) 0.6551(3) 0.0142(7) Uani d . 1 . .
H H16 -0.0144 0.6948 0.7178 0.017 Uiso calc R 1 . .
N N17 -0.2982(4) 0.60722(14) 0.7258(3) 0.0164(6) Uani d . 1 . .
H H17 -0.3135 0.6464 0.7656 0.020 Uiso calc R 1 . .
C C18 -0.4296(5) 0.55496(17) 0.7538(4) 0.0144(8) Uani d . 1 . .
O O19 -0.4347(4) 0.49686(12) 0.7017(2) 0.0166(5) Uani d . 1 . .
N N20 -0.5554(4) 0.57575(15) 0.8485(3) 0.0154(6) Uani d . 1 . .
H H20 -0.5270 0.6156 0.8867 0.018 Uiso calc R 1 . .
C C21 -0.7245(6) 0.54001(18) 0.8903(4) 0.0144(7) Uani d . 1 . .
C C22 -0.7849(5) 0.47290(18) 0.8489(3) 0.0140(7) Uani d . 1 . .
H H22 -0.7116 0.4495 0.7879 0.017 Uiso calc R 1 . .
N N23 -0.9455(4) 0.44088(14) 0.8943(3) 0.0129(6) Uani d . 1 . .
C C24 -1.0544(5) 0.47467(19) 0.9809(4) 0.0181(8) Uani d . 1 . .
H H24 -1.1646 0.4523 1.0134 0.022 Uiso calc R 1 . .
C C25 -1.0052(6) 0.54219(19) 1.0225(4) 0.0197(8) Uani d . 1 . .
H H25 -1.0843 0.5653 1.0803 0.024 Uiso calc R 1 . .
C C26 -0.8391(5) 0.57487(18) 0.9779(4) 0.0185(8) Uani d . 1 . .
H H26 -0.8039 0.6200 1.0063 0.022 Uiso calc R 1 . .
O O27 0.6905(4) 0.80524(12) 0.0790(2) 0.0142(5) Uani d . 1 . .
O O28 0.7580(4) 0.73351(12) -0.1150(3) 0.0204(6) Uani d . 1 . .
O O29 0.4479(4) 0.80304(13) -0.1355(2) 0.0198(6) Uani d . 1 . .
O O30 0.4820(4) 0.70339(12) 0.0130(3) 0.0231(6) Uani d . 1 . .
O O31 1.0881(4) 0.72757(13) 0.1965(3) 0.0185(6) Uani d . 1 . .
O O32 1.3440(4) 0.86231(13) 0.2068(3) 0.0167(6) Uani d . 1 . .
O O33 1.0745(4) 0.81868(13) -0.0455(2) 0.0175(6) Uani d . 1 . .
O O34 0.7276(5) 0.64800(13) 0.2427(3) 0.0277(7) Uani d . 1 . .
O O35 0.6380(5) 0.50133(16) 0.2090(3) 0.0393(8) Uani d . 1 . .
H H35 0.6448 0.5437 0.2152 0.059 Uiso calc R 1 . .
C C36 0.4550(7) 0.4779(2) 0.2561(5) 0.0385(11) Uani d . 1 . .
H H36A 0.4866 0.4655 0.3529 0.058 Uiso calc R 1 . .
H H36B 0.4017 0.4380 0.2029 0.058 Uiso calc R 1 . .
H H36C 0.3522 0.5141 0.2446 0.058 Uiso calc R 1 . .
H H31A 1.194(7) 0.722(2) 0.251(4) 0.027 Uiso d . 1 . .
H H31B 1.000(7) 0.704(2) 0.220(4) 0.027 Uiso d . 1 . .
H H32A 1.445(6) 0.846(2) 0.170(4) 0.026 Uiso d . 1 . .
H H32B 1.386(7) 0.898(2) 0.215(4) 0.026 Uiso d . 1 . .
H H33A 1.198(7) 0.8143(19) -0.063(4) 0.027 Uiso d . 1 . .
H H33B 0.995(6) 0.786(2) -0.063(4) 0.027 Uiso d . 1 . .
H H34A 0.691(7) 0.667(2) 0.320(5) 0.043 Uiso d . 1 . .
H H34B 0.615(7) 0.648(2) 0.163(5) 0.043 Uiso d . 1 . .

loop_
_atom_site_aniso_label
_atom_site_aniso_U_11
_atom_site_aniso_U_22
_atom_site_aniso_U_33
_atom_site_aniso_U_12
_atom_site_aniso_U_13
_atom_site_aniso_U_23
Zn1 0.01308(19) 0.01284(18) 0.01308(19) 0.00027(18) 0.00425(13) -0.00021(18)
S1 0.0139(4) 0.0144(4) 0.0138(4) -0.0007(3) 0.0043(3) -0.0030(3)
N1 0.0149(14) 0.0138(16) 0.0132(14) 0.0001(14) 0.0047(10) 0.0015(14)
C2 0.0147(18) 0.019(2) 0.0137(18) -0.0010(14) -0.0003(14) 0.0010(13)
C3 0.0111(17) 0.014(2) 0.0162(17) 0.0010(13) 0.0056(13) 0.0011(13)
C4 0.0222(19) 0.014(2) 0.0119(17) 0.0028(14) 0.0068(14) 0.0002(13)
C5 0.0147(19) 0.0166(18) 0.0159(19) -0.0050(15) 0.0007(14) -0.0001(15)
C6 0.017(2) 0.0138(18) 0.0197(19) -0.0057(15) 0.0074(15) -0.0018(15)
N7 0.0183(17) 0.0237(17) 0.0119(15) -0.0061(14) 0.0076(12) -0.0029(13)
C8 0.0115(18) 0.0167(19) 0.0166(19) 0.0038(14) 0.0046(14) 0.0024(15)
O9 0.0190(14) 0.0218(13) 0.0133(13) -0.0022(11) 0.0054(10) -0.0024(11)
N10 0.0210(17) 0.0184(16) 0.0115(15) -0.0037(13) 0.0073(12) -0.0062(12)
C11 0.0122(18) 0.0136(17) 0.0165(18) 0.0018(14) 0.0048(14) 0.0049(14)
C12 0.0171(19) 0.020(2) 0.022(2) -0.0037(16) 0.0133(15) -0.0011(16)
C13 0.031(2) 0.020(2) 0.027(2) -0.0029(17) 0.0151(17) -0.0104(16)
C14 0.022(2) 0.019(2) 0.017(2) -0.0087(17) 0.0053(16) -0.0029(15)
C15 0.0135(18) 0.0158(18) 0.0150(18) 0.0028(15) 0.0047(14) 0.0023(14)
C16 0.0176(19) 0.0125(17) 0.0134(18) 0.0012(15) 0.0051(14) -0.0008(14)
N17 0.0162(16) 0.0114(15) 0.0239(17) -0.0034(13) 0.0102(13) -0.0023(12)
C18 0.0135(18) 0.0132(19) 0.0168(19) 0.0010(15) 0.0027(14) 0.0008(14)
O19 0.0187(14) 0.0123(13) 0.0197(13) -0.0020(10) 0.0051(10) -0.0012(10)
N20 0.0152(16) 0.0118(15) 0.0206(16) -0.0075(12) 0.0069(12) -0.0046(12)
C21 0.0097(17) 0.0181(19) 0.0159(19) -0.0002(14) 0.0032(13) 0.0028(15)
C22 0.0135(18) 0.0140(18) 0.0159(18) 0.0023(15) 0.0063(14) 0.0017(15)
N23 0.0130(15) 0.0109(14) 0.0150(15) -0.0010(12) 0.0026(12) -0.0008(12)
C24 0.0160(19) 0.0206(19) 0.0182(19) -0.0010(16) 0.0041(15) 0.0009(16)
C25 0.020(2) 0.0181(19) 0.023(2) -0.0019(16) 0.0102(16) -0.0044(16)
C26 0.019(2) 0.0146(18) 0.023(2) -0.0004(16) 0.0061(15) -0.0043(15)
O27 0.0123(12) 0.0171(12) 0.0134(12) -0.0012(10) 0.0022(9) -0.0033(10)
O28 0.0161(13) 0.0223(13) 0.0242(14) -0.0026(11) 0.0076(10) -0.0102(11)
O29 0.0218(14) 0.0253(13) 0.0132(13) 0.0031(11) 0.0055(10) -0.0013(10)
O30 0.0283(15) 0.0196(14) 0.0234(15) -0.0081(12) 0.0100(11) -0.0030(11)
O31 0.0189(15) 0.0168(14) 0.0195(14) 0.0026(11) 0.0018(11) 0.0012(11)
O32 0.0122(13) 0.0132(12) 0.0259(15) -0.0036(10) 0.0070(10) -0.0049(11)
O33 0.0133(13) 0.0229(17) 0.0177(13) -0.0032(11) 0.0073(10) -0.0038(10)
O34 0.0349(17) 0.0226(15) 0.0268(16) 0.0016(13) 0.0088(13) -0.0024(12)
O35 0.0384(19) 0.0336(17) 0.050(2) 0.0036(15) 0.0193(15) 0.0041(15)
C36 0.031(3) 0.039(3) 0.049(3) 0.003(2) 0.015(2) 0.010(2)

loop_
_atom_type_symbol
_atom_type_description
_atom_type_scat_dispersion_real
_atom_type_scat_dispersion_imag
_atom_type_scat_source
C C 0.0033 0.0016 'International Tables Vol C Tables 4.2.6.8 and 6.1.1.4'
H H 0.0000 0.0000 'International Tables Vol C Tables 4.2.6.8 and 6.1.1.4'
N N 0.0061 0.0033 'International Tables Vol C Tables 4.2.6.8 and 6.1.1.4'
O O 0.0106 0.0060 'International Tables Vol C Tables 4.2.6.8 and 6.1.1.4'
S S 0.1246 0.1234 'International Tables Vol C Tables 4.2.6.8 and 6.1.1.4'
Zn Zn 0.2839 1.4301 'International Tables Vol C Tables 4.2.6.8 and 6.1.1.4'

loop_
_geom_angle_atom_site_label_1
_geom_angle_atom_site_label_2
_geom_angle_atom_site_label_3
_geom_angle_site_symmetry_1
_geom_angle_site_symmetry_3
_geom_angle
_geom_angle_publ_flag
O33 Zn1 N1 . . 175.25(12) ?
O33 Zn1 N23 . 2_556 89.98(10) ?
N1 Zn1 N23 . 2_556 94.71(12) ?
O33 Zn1 O31 . . 87.88(10) ?
N1 Zn1 O31 . . 87.42(12) ?
N23 Zn1 O31 2_556 . 177.64(11) ?
O33 Zn1 O32 . . 86.97(10) ?
N1 Zn1 O32 . . 93.83(10) ?
N23 Zn1 O32 2_556 . 89.81(10) ?
O31 Zn1 O32 . . 91.08(10) ?
O33 Zn1 O27 . . 86.75(9) ?
N1 Zn1 O27 . . 92.41(10) ?
N23 Zn1 O27 2_556 . 90.39(10) ?
O31 Zn1 O27 . . 88.50(10) ?
O32 Zn1 O27 . . 173.72(9) ?
O30 S1 O29 . . 108.84(15) ?
O30 S1 O28 . . 109.45(14) ?
O29 S1 O28 . . 109.04(15) ?
O30 S1 O27 . . 109.73(14) ?
O29 S1 O27 . . 109.25(14) ?
O28 S1 O27 . . 110.50(14) ?
C6 N1 C2 . . 119.2(3) ?
C6 N1 Zn1 . . 120.1(2) ?
C2 N1 Zn1 . . 120.7(2) ?
N1 C2 C3 . . 122.0(3) ?
N1 C2 H2 . . 119.0 ?
C3 C2 H2 . . 119.0 ?
C4 C3 N7 . . 118.1(3) ?
C4 C3 C2 . . 117.6(3) ?
N7 C3 C2 . . 124.3(3) ?
C5 C4 C3 . . 120.8(3) ?
C5 C4 H4 . . 119.6 ?
C3 C4 H4 . . 119.6 ?
C4 C5 C6 . . 118.2(3) ?
C4 C5 H5 . . 120.9 ?
C6 C5 H5 . . 120.9 ?
N1 C6 C5 . . 122.1(3) ?
N1 C6 H6 . . 118.9 ?
C5 C6 H6 . . 118.9 ?
C8 N7 C3 . . 127.4(3) ?
C8 N7 H7 . . 116.3 ?
C3 N7 H7 . . 116.3 ?
O9 C8 N10 1 . 123.7(3) ?
O9 C8 N10 . . 123.7(3) ?
O9 C8 N7 1 . 123.8(3) ?
O9 C8 N7 . . 123.8(3) ?
N10 C8 N7 . . 112.4(3) ?
C8 N10 C11 . . 127.6(3) ?
C8 N10 H10 . . 116.2 ?
C11 N10 H10 . . 116.2 ?
C12 C11 C16 . . 119.5(3) ?
C12 C11 N10 . . 123.4(3) ?
C16 C11 N10 . . 117.0(3) ?
C13 C12 C11 . . 118.6(3) ?
C13 C12 H12 . . 120.7 ?
C11 C12 H12 . . 120.7 ?
C12 C13 C14 . . 122.8(4) ?
C12 C13 H13 . . 118.6 ?
C14 C13 H13 . . 118.6 ?
C15 C14 C13 . . 118.1(3) ?
C15 C14 H14 . . 121.0 ?
C13 C14 H14 . . 121.0 ?
C16 C15 C14 . . 120.1(3) ?
C16 C15 N17 . . 116.0(3) ?
C14 C15 N17 . . 123.9(3) ?
C15 C16 C11 . . 120.8(3) ?
C15 C16 H16 . . 119.6 ?
C11 C16 H16 . . 119.6 ?
C18 N17 C15 . . 128.3(3) ?
C18 N17 H17 . . 115.8 ?
C15 N17 H17 . . 115.8 ?
O19 C18 N17 . . 124.4(3) ?
O19 C18 N20 . . 124.0(3) ?
N17 C18 N20 . . 111.6(3) ?
C18 N20 C21 . . 128.1(3) ?
C18 N20 H20 . . 115.9 ?
C21 N20 H20 . . 115.9 ?
C26 C21 C22 . . 118.3(3) ?
C26 C21 N20 . . 117.1(3) ?
C22 C21 N20 . . 124.6(3) ?
N23 C22 C21 . . 122.0(3) ?
N23 C22 H22 . . 119.0 ?
C21 C22 H22 . . 119.0 ?
C22 N23 C24 . . 119.4(3) ?
C22 N23 Zn1 . 2_546 121.4(2) ?
C24 N23 Zn1 . 2_546 119.0(2) ?
N23 C24 C25 . . 121.1(3) ?
N23 C24 H24 . . 119.4 ?
C25 C24 H24 . . 119.4 ?
C26 C25 C24 . . 119.7(3) ?
C26 C25 H25 . . 120.1 ?
C24 C25 H25 . . 120.1 ?
C25 C26 C21 . . 119.4(3) ?
C25 C26 H26 . . 120.3 ?
C21 C26 H26 . . 120.3 ?
S1 O27 Zn1 . . 132.11(14) ?
Zn1 O31 H31A . . 113(3) ?
Zn1 O31 H31B . . 117(3) ?
H31A O31 H31B . . 108(4) ?
Zn1 O32 H32A . . 127(3) ?
Zn1 O32 H32B . . 126(3) ?
H32A O32 H32B . . 95(4) ?
Zn1 O33 H33A . . 121(2) ?
Zn1 O33 H33B . . 97(3) ?
H33A O33 H33B . . 118(4) ?
H34A O34 H34B . . 113(4) ?
C36 O35 H35 . . 109.5 ?
O35 C36 H36A . . 109.5 ?
O35 C36 H36B . . 109.5 ?
H36A C36 H36B . . 109.5 ?
O35 C36 H36C . . 109.5 ?
H36A C36 H36C . . 109.5 ?
H36B C36 H36C . . 109.5 ?

loop_
_geom_bond_atom_site_label_1
_geom_bond_atom_site_label_2
_geom_bond_site_symmetry_2
_geom_bond_distance
_geom_bond_publ_flag
Zn1 N1 . 2.116(3) y
Zn1 N23 2_556 2.126(3) y
Zn1 O33 . 2.062(2) y
Zn1 O31 . 2.149(3) y
Zn1 O32 . 2.158(3) y
Zn1 O27 . 2.217(2) y
S1 O30 . 1.468(3) ?
S1 O29 . 1.471(2) ?
S1 O28 . 1.474(3) ?
S1 O27 . 1.482(2) ?
N1 C6 . 1.331(4) ?
N1 C2 . 1.344(4) ?
C2 C3 . 1.399(4) ?
C2 H2 . 0.9300 ?
C3 C4 . 1.384(4) ?
C3 N7 . 1.397(4) ?
C4 C5 . 1.364(5) ?
C4 H4 . 0.9300 ?
C5 C6 . 1.399(5) ?
C5 H5 . 0.9300 ?
C6 H6 . 0.9300 ?
N7 C8 . 1.367(4) ?
N7 H7 . 0.8600 ?
C8 O9 1 1.230(4) ?
C8 O9 . 1.230(4) ?
C8 N10 . 1.363(4) ?
N10 C11 . 1.409(4) ?
N10 H10 . 0.8600 ?
C11 C12 . 1.384(5) ?
C11 C16 . 1.394(5) ?
C12 C13 . 1.375(5) ?
C12 H12 . 0.9300 ?
C13 C14 . 1.389(5) ?
C13 H13 . 0.9300 ?
C14 C15 . 1.382(5) ?
C14 H14 . 0.9300 ?
C15 C16 . 1.383(5) ?
C15 N17 . 1.416(4) ?
C16 H16 . 0.9300 ?
N17 C18 . 1.373(4) ?
N17 H17 . 0.8600 ?
C18 O19 . 1.227(4) ?
C18 N20 . 1.379(4) ?
N20 C21 . 1.406(5) ?
N20 H20 . 0.8600 ?
C21 C26 . 1.386(5) ?
C21 C22 . 1.392(5) ?
C22 N23 . 1.342(4) ?
C22 H22 . 0.9300 ?
N23 C24 . 1.346(5) ?
N23 Zn1 2_546 2.126(3) ?
C24 C25 . 1.384(5) ?
C24 H24 . 0.9300 ?
C25 C26 . 1.373(5) ?
C25 H25 . 0.9300 ?
C26 H26 . 0.9300 ?
O31 H31A . 0.81(4) ?
O31 H31B . 0.79(4) ?
O32 H32A . 0.85(4) ?
O32 H32B . 0.73(4) ?
O33 H33A . 0.85(4) ?
O33 H33B . 0.82(4) ?
O34 H34A . 0.90(5) ?
O34 H34B . 0.98(5) ?
O35 C36 . 1.409(5) ?
O35 H35 . 0.8200 ?
C36 H36A . 0.9600 ?
C36 H36B . 0.9600 ?
C36 H36C . 0.9600 ?

loop_
_geom_hbond_atom_site_label_D
_geom_hbond_atom_site_label_H
_geom_hbond_atom_site_label_A
_geom_hbond_site_symmetry_A
_geom_hbond_distance_DH
_geom_hbond_distance_HA
_geom_hbond_distance_DA
_geom_hbond_angle_DHA
N7 H7 O29 1_556 0.86 2.14 2.954(4) 157
N10 H10 O29 1_556 0.86 2.25 3.044(4) 154
N17 H17 O28 1_456 0.86 2.05 2.875(4) 160
N20 H20 O30 1_456 0.86 2.08 2.922(4) 164
O35 H35 O34 1 0.82 2.09 2.893(4) 168
O32 H32A O27 1_655 0.85(4) 2.09(4) 2.942(3) 179(4)
O31 H31A O9 1_655 0.81(4) 2.09(4) 2.899(4) 173(4)
O33 H33A O29 1_655 0.85(4) 1.87(4) 2.714(4) 170(4)
O34 H34A O9 1 0.90(5) 2.08(5) 2.861(4) 146(4)
O32 H32B O19 2_656 0.73(4) 2.08(4) 2.774(3) 158(5)
O31 H31B O34 1 0.79(4) 2.11(4) 2.887(4) 168(4)
O33 H33B O28 1 0.82(4) 1.84(4) 2.633(3) 162(4)
O34 H34B O30 1 0.98(5) 1.90(5) 2.748(4) 144(4)
